data_4502677
loop_
_publ_author_name
'Aitipamula, Srinivasulu'
'Chow, Pui Shan'
'Tan, Reginald B. H.'

_publ_section_title
;
 Polymorphs and Solvates of a Cocrystal Involving an Analgesic Drug,
 Ethenzamide, and 3,5-Dinitrobenzoic Acid
;
_journal_issue 5
_journal_name_full 'Crystal Growth &amp; Design'
_journal_page_first 2229
_journal_paper_doi 10.1021/cg9015178
_journal_volume 10
_journal_year 2010
_chemical_formula_moiety 'C9 H11 N O2, C7 H4 N2 O6'
_chemical_formula_sum 'C16 H15 N3 O8'
_chemical_formula_weight 377.31
_chemical_name_common
;
 Form II 1:1 cocrystal of ethenzamide and 3,5-dinitrobenzoic acid
;
_chemical_name_systematic
;
 Form II 1:1 cocrystal of ethenzamide and 3,5-dinitrobenzoic acid
;
_space_group_IT_number 2
_symmetry_cell_setting triclinic
_symmetry_space_group_name_Hall '-P 1'
_symmetry_space_group_name_H-M 'P -1'
_atom_sites_solution_hydrogens geom
_atom_sites_solution_primary direct
_atom_sites_solution_secondary difmap
_audit_creation_method SHELXL-97
_cell_angle_alpha 85.17(3)
_cell_angle_beta 74.65(3)
_cell_angle_gamma 87.56(3)
_cell_formula_units_Z 2
_cell_length_a 7.3269(15)
_cell_length_b 9.952(2)
_cell_length_c 11.855(2)
_cell_measurement_reflns_used 2159
_cell_measurement_temperature 110(2)
_cell_measurement_theta_max 31.0326
_cell_measurement_theta_min 2.0542
_cell_volume 830.5(3)
_computing_cell_refinement 'CrystalClear (Rigaku Inc., 2007)'
_computing_data_collection 'CrystalClear (Rigaku Inc., 2007)'
_computing_data_reduction 'CrystalClear (Rigaku Inc., 2007)'
_computing_structure_refinement 'SHELXL-97 (Sheldrick, 1997)'
_computing_structure_solution 'SHELXS-97 (Sheldrick, 1990)'
_diffrn_ambient_temperature 110(2)
_diffrn_measured_fraction_theta_full 0.989
_diffrn_measured_fraction_theta_max 0.989
_diffrn_measurement_device_type 'Rigaku Saturn 70 CCD area detector'
_diffrn_measurement_method '\w scans'
_diffrn_radiation_monochromator graphite
_diffrn_radiation_source 'fine-focus sealed tube'
_diffrn_radiation_type MoK\a
_diffrn_radiation_wavelength 0.71073
_diffrn_reflns_av_R_equivalents 0.0451
_diffrn_reflns_av_sigmaI/netI 0.0427
_diffrn_reflns_limit_h_max 8
_diffrn_reflns_limit_h_min -8
_diffrn_reflns_limit_k_max 11
_diffrn_reflns_limit_k_min -11
_diffrn_reflns_limit_l_max 13
_diffrn_reflns_limit_l_min -13
_diffrn_reflns_number 8547
_diffrn_reflns_theta_full 24.71
_diffrn_reflns_theta_max 24.71
_diffrn_reflns_theta_min 1.79
_exptl_absorpt_coefficient_mu 0.123
_exptl_absorpt_correction_T_max 0.9734
_exptl_absorpt_correction_T_min 0.9650
_exptl_absorpt_correction_type multi-scan
_exptl_absorpt_process_details 'R. H. Blessing, Acta Cryst. 1995 A51, 33-38'
_exptl_crystal_colour colorless
_exptl_crystal_density_diffrn 1.509
_exptl_crystal_density_method 'not measured'
_exptl_crystal_description needle
_exptl_crystal_F_000 392
_exptl_crystal_size_max 0.44
_exptl_crystal_size_mid 0.33
_exptl_crystal_size_min 0.22
_refine_diff_density_max 0.390
_refine_diff_density_min -0.399
_refine_diff_density_rms 0.076
_refine_ls_extinction_coef 0.004(4)
_refine_ls_extinction_expression Fc^*^=kFc[1+0.001xFc^2^\l^3^/sin(2\q)]^-1/4^
_refine_ls_extinction_method SHELXL
_refine_ls_goodness_of_fit_ref 1.198
_refine_ls_hydrogen_treatment mixed
_refine_ls_matrix_type full
_refine_ls_number_parameters 258
_refine_ls_number_reflns 2803
_refine_ls_number_restraints 0
_refine_ls_restrained_S_all 1.198
_refine_ls_R_factor_all 0.0799
_refine_ls_R_factor_gt 0.0762
_refine_ls_shift/su_max 0.000
_refine_ls_shift/su_mean 0.000
_refine_ls_structure_factor_coef Fsqd
_refine_ls_weighting_details 'calc w=1/[\s^2^(Fo^2^)+(0.1107P)^2^+0.4766P] where P=(Fo^2^+2Fc^2^)/3'
_refine_ls_weighting_scheme calc
_refine_ls_wR_factor_gt 0.2061
_refine_ls_wR_factor_ref 0.2106
_reflns_number_gt 2612
_reflns_number_total 2803
_reflns_threshold_expression >2sigma(I)
_cod_data_source_file cg9015178_si_001.cif
_cod_data_source_block EA+DNBA-Form-II
_cod_depositor_comments
;
The following automatic conversions were performed:

'_symmetry_cell_setting' value 'Triclinic' changed to 'triclinic'
according to /home/saulius/struct/CIF-dictionaries/cif_core.dic
dictionary named 'cif_core.dic' version 2.4.2 from 2011-04-26.

Automatic conversion script
Id: cif_fix_values 1715 2011-07-08 13:25:40Z adriana 
;
_cod_original_sg_symbol_H-M P-1
_cod_database_code 4502677

loop_
_symmetry_equiv_pos_as_xyz
'x, y, z'
'-x, -y, -z'

loop_
_atom_site_label
_atom_site_type_symbol
_atom_site_fract_x
_atom_site_fract_y
_atom_site_fract_z
_atom_site_U_iso_or_equiv
_atom_site_adp_type
_atom_site_occupancy
_atom_site_symmetry_multiplicity
_atom_site_calc_flag
_atom_site_refinement_flags
O8 O 0.3259(3) 0.8630(2) 0.6397(2) 0.0421(6) Uani 1 1 d .
O4 O 0.9494(3) 0.6476(2) 0.57121(18) 0.0381(5) Uani 1 1 d .
O6 O 0.1848(3) 0.3864(2) 1.02350(19) 0.0404(6) Uani 1 1 d .
O5 O 0.4600(3) 0.2835(2) 0.98912(19) 0.0396(5) Uani 1 1 d .
O3 O 1.0040(3) 0.4783(2) 0.6968(2) 0.0429(6) Uani 1 1 d .
N2 N 0.3510(3) 0.3746(2) 0.9673(2) 0.0336(6) Uani 1 1 d .
N3 N 0.2594(3) 0.7804(3) 0.7221(2) 0.0373(6) Uani 1 1 d .
O7 O 0.0958(3) 0.7861(2) 0.7844(2) 0.0506(7) Uani 1 1 d .
C11 C 0.6170(4) 0.4681(3) 0.8118(2) 0.0294(6) Uani 1 1 d .
H11 H 0.6966 0.3982 0.8331 0.035 Uiso 1 1 calc R
C16 C 0.8976(4) 0.5579(3) 0.6627(2) 0.0323(6) Uani 1 1 d .
C12 C 0.4259(4) 0.4748(3) 0.8694(2) 0.0304(6) Uani 1 1 d .
C14 C 0.3827(4) 0.6704(3) 0.7517(2) 0.0310(6) Uani 1 1 d .
C15 C 0.5716(4) 0.6684(3) 0.6910(2) 0.0313(6) Uani 1 1 d .
H15 H 0.6201 0.7353 0.6294 0.038 Uiso 1 1 calc R
C10 C 0.6895(4) 0.5666(3) 0.7219(2) 0.0300(6) Uani 1 1 d .
C13 C 0.3036(4) 0.5749(3) 0.8417(3) 0.0321(7) Uani 1 1 d .
H13 H 0.1731 0.5778 0.8822 0.039 Uiso 1 1 calc R
O1 O 0.2859(3) 0.18869(19) 0.79554(17) 0.0345(5) Uani 1 1 d .
O2 O 0.6856(3) 0.3725(2) 0.51494(17) 0.0347(5) Uani 1 1 d .
N1 N 0.3767(3) 0.3616(3) 0.6049(2) 0.0332(6) Uani 1 1 d .
C1 C 0.5902(4) 0.1860(3) 0.6586(2) 0.0301(6) Uani 1 1 d .
C7 C 0.5521(4) 0.3118(3) 0.5891(2) 0.0291(6) Uani 1 1 d .
C2 C 0.4618(4) 0.1274(3) 0.7605(3) 0.0322(7) Uani 1 1 d .
C4 C 0.6930(4) -0.0447(3) 0.7809(3) 0.0363(7) Uani 1 1 d .
H4A H 0.7286 -0.1222 0.8233 0.044 Uiso 1 1 calc R
C9 C -0.0420(4) 0.2001(3) 0.8930(3) 0.0382(7) Uani 1 1 d .
H9A H -0.0270 0.2917 0.9132 0.057 Uiso 1 1 calc R
H9B H -0.1454 0.1565 0.9531 0.057 Uiso 1 1 calc R
H9C H -0.0714 0.2042 0.8168 0.057 Uiso 1 1 calc R
C3 C 0.5165(4) 0.0130(3) 0.8206(3) 0.0355(7) Uani 1 1 d .
H3 H 0.4310 -0.0254 0.8896 0.043 Uiso 1 1 calc R
C5 C 0.8197(4) 0.0080(3) 0.6803(3) 0.0372(7) Uani 1 1 d .
H5A H 0.9405 -0.0339 0.6525 0.045 Uiso 1 1 calc R
C6 C 0.7676(4) 0.1230(3) 0.6208(3) 0.0359(7) Uani 1 1 d .
H6A H 0.8551 0.1600 0.5521 0.043 Uiso 1 1 calc R
C8 C 0.1397(4) 0.1196(3) 0.8865(3) 0.0369(7) Uani 1 1 d .
H8A H 0.1719 0.1154 0.9628 0.044 Uiso 1 1 calc R
H8B H 0.1264 0.0265 0.8667 0.044 Uiso 1 1 calc R
H1 H 0.281(5) 0.324(3) 0.651(3) 0.028(8) Uiso 1 1 d .
H2 H 0.359(6) 0.446(4) 0.565(4) 0.065(12) Uiso 1 1 d .
H4 H 1.085(7) 0.630(4) 0.533(4) 0.074(13) Uiso 1 1 d .

loop_
_atom_site_aniso_label
_atom_site_aniso_U_11
_atom_site_aniso_U_22
_atom_site_aniso_U_33
_atom_site_aniso_U_23
_atom_site_aniso_U_13
_atom_site_aniso_U_12
O8 0.0400(12) 0.0388(11) 0.0447(13) 0.0036(10) -0.0087(10) 0.0031(9)
O4 0.0256(11) 0.0407(11) 0.0409(12) 0.0063(9) 0.0003(9) 0.0013(8)
O6 0.0278(11) 0.0491(13) 0.0388(12) -0.0003(10) 0.0005(9) -0.0044(9)
O5 0.0389(12) 0.0376(11) 0.0405(12) 0.0051(9) -0.0099(9) -0.0009(9)
O3 0.0268(11) 0.0453(12) 0.0498(13) 0.0094(10) -0.0031(10) 0.0067(9)
N2 0.0276(12) 0.0379(13) 0.0334(13) -0.0031(10) -0.0040(10) -0.0056(10)
N3 0.0298(13) 0.0367(13) 0.0449(15) -0.0017(11) -0.0100(11) 0.0026(10)
O7 0.0283(12) 0.0523(14) 0.0625(15) 0.0082(11) -0.0024(10) 0.0107(10)
C11 0.0266(14) 0.0286(14) 0.0325(14) -0.0038(11) -0.0068(12) 0.0008(11)
C16 0.0255(14) 0.0358(14) 0.0327(15) -0.0035(12) -0.0020(12) -0.0037(11)
C12 0.0264(14) 0.0314(14) 0.0314(14) -0.0020(11) -0.0040(11) -0.0021(11)
C14 0.0249(14) 0.0338(14) 0.0340(15) -0.0017(12) -0.0081(12) 0.0030(11)
C15 0.0295(14) 0.0307(14) 0.0319(14) -0.0015(11) -0.0052(12) -0.0005(11)
C10 0.0259(14) 0.0295(14) 0.0337(15) -0.0022(11) -0.0065(12) 0.0005(11)
C13 0.0224(13) 0.0359(15) 0.0354(15) -0.0036(12) -0.0026(11) -0.0012(11)
O1 0.0257(10) 0.0350(11) 0.0365(11) 0.0041(9) 0.0002(9) 0.0021(8)
O2 0.0243(10) 0.0375(11) 0.0368(11) 0.0057(9) -0.0009(8) 0.0002(8)
N1 0.0232(12) 0.0357(13) 0.0347(13) 0.0080(10) -0.0004(10) 0.0001(10)
C1 0.0242(13) 0.0295(14) 0.0341(15) 0.0012(11) -0.0040(11) -0.0023(11)
C7 0.0250(14) 0.0273(13) 0.0304(14) 0.0001(11) 0.0002(11) 0.0004(11)
C2 0.0275(14) 0.0307(14) 0.0361(15) 0.0019(12) -0.0056(12) -0.0004(11)
C4 0.0372(16) 0.0320(14) 0.0406(16) 0.0029(12) -0.0135(13) -0.0007(12)
C9 0.0245(14) 0.0420(16) 0.0423(17) 0.0032(13) -0.0002(12) -0.0048(12)
C3 0.0328(15) 0.0312(14) 0.0396(16) 0.0018(12) -0.0056(13) -0.0043(11)
C5 0.0332(15) 0.0315(15) 0.0449(17) 0.0012(12) -0.0090(13) 0.0047(12)
C6 0.0338(15) 0.0342(15) 0.0360(16) 0.0013(12) -0.0038(12) -0.0008(12)
C8 0.0304(15) 0.0354(15) 0.0405(16) 0.0066(12) -0.0035(13) -0.0071(12)

loop_
_atom_type_symbol
_atom_type_description
_atom_type_scat_dispersion_real
_atom_type_scat_dispersion_imag
_atom_type_scat_source
C C 0.0033 0.0016 'International Tables Vol C Tables 4.2.6.8 and 6.1.1.4'
H H 0.0000 0.0000 'International Tables Vol C Tables 4.2.6.8 and 6.1.1.4'
N N 0.0061 0.0033 'International Tables Vol C Tables 4.2.6.8 and 6.1.1.4'
O O 0.0106 0.0060 'International Tables Vol C Tables 4.2.6.8 and 6.1.1.4'

loop_
_geom_angle_atom_site_label_1
_geom_angle_atom_site_label_2
_geom_angle_atom_site_label_3
_geom_angle
C16 O4 H4 108(3)
O6 N2 O5 123.7(2)
O6 N2 C12 118.4(2)
O5 N2 C12 117.9(2)
O8 N3 O7 124.0(3)
O8 N3 C14 118.7(2)
O7 N3 C14 117.3(3)
C12 C11 C10 118.4(3)
C12 C11 H11 120.8
C10 C11 H11 120.8
O3 C16 O4 124.7(3)
O3 C16 C10 122.8(3)
O4 C16 C10 112.5(2)
C11 C12 C13 123.0(3)
C11 C12 N2 118.5(2)
C13 C12 N2 118.4(2)
C15 C14 C13 123.2(3)
C15 C14 N3 118.8(3)
C13 C14 N3 118.0(2)
C14 C15 C10 118.6(3)
C14 C15 H15 120.7
C10 C15 H15 120.7
C15 C10 C11 120.4(3)
C15 C10 C16 122.5(3)
C11 C10 C16 117.1(2)
C12 C13 C14 116.3(3)
C12 C13 H13 121.9
C14 C13 H13 121.9
C2 O1 C8 118.8(2)
C7 N1 H1 124(2)
C7 N1 H2 118(2)
H1 N1 H2 118(3)
C6 C1 C2 117.7(3)
C6 C1 C7 117.2(2)
C2 C1 C7 125.1(2)
O2 C7 N1 119.0(2)
O2 C7 C1 120.7(2)
N1 C7 C1 120.3(2)
O1 C2 C3 123.0(3)
O1 C2 C1 117.2(2)
C3 C2 C1 119.8(3)
C3 C4 C5 121.1(3)
C3 C4 H4A 119.4
C5 C4 H4A 119.4
C8 C9 H9A 109.5
C8 C9 H9B 109.5
H9A C9 H9B 109.5
C8 C9 H9C 109.5
H9A C9 H9C 109.5
H9B C9 H9C 109.5
C4 C3 C2 120.5(3)
C4 C3 H3 119.8
C2 C3 H3 119.8
C4 C5 C6 118.9(3)
C4 C5 H5A 120.6
C6 C5 H5A 120.6
C5 C6 C1 122.0(3)
C5 C6 H6A 119.0
C1 C6 H6A 119.0
O1 C8 C9 106.6(2)
O1 C8 H8A 110.4
C9 C8 H8A 110.4
O1 C8 H8B 110.4
C9 C8 H8B 110.4
H8A C8 H8B 108.6

loop_
_geom_bond_atom_site_label_1
_geom_bond_atom_site_label_2
_geom_bond_distance
O8 N3 1.230(3)
O4 C16 1.329(3)
O4 H4 0.99(5)
O6 N2 1.229(3)
O5 N2 1.239(3)
O3 C16 1.208(4)
N2 C12 1.469(4)
N3 O7 1.232(3)
N3 C14 1.468(4)
C11 C12 1.387(4)
C11 C10 1.396(4)
C11 H11 0.9500
C16 C10 1.503(4)
C12 C13 1.388(4)
C14 C15 1.380(4)
C14 C13 1.388(4)
C15 C10 1.392(4)
C15 H15 0.9500
C13 H13 0.9500
O1 C2 1.377(3)
O1 C8 1.452(3)
O2 C7 1.265(3)
N1 C7 1.329(4)
N1 H1 0.85(3)
N1 H2 0.95(4)
C1 C6 1.397(4)
C1 C2 1.418(4)
C1 C7 1.498(4)
C2 C3 1.393(4)
C4 C3 1.373(4)
C4 C5 1.382(4)
C4 H4A 0.9500
C9 C8 1.512(4)
C9 H9A 0.9800
C9 H9B 0.9800
C9 H9C 0.9800
C3 H3 0.9500
C5 C6 1.387(4)
C5 H5A 0.9500
C6 H6A 0.9500
C8 H8A 0.9900
C8 H8B 0.9900
